data_9005063
loop_
_publ_author_name
'Sato, M.'
'Morikawa, K.'
'Kurosawa, S.'

_publ_section_title
;
 X-ray Rietveld analysis of cation exchanged zeolite-L (LTL)
 Sample: Cs-L
 Note: We are unable to reproduce the reported bond lengths to T1 and K1,
 and we have not been able to locate the authors to find out what is wrong.
;
_journal_name_full 'European Journal of Mineralogy'
_journal_page_first 851
_journal_page_last 859
_journal_paper_doi 10.1127/ejm/2/6/0851
_journal_volume 2
_journal_year 1990
_chemical_formula_sum 'Al8.664 Cs3.66 H58.08 K5 O85.5 Si27.336'
_chemical_name_mineral Zeolite-L
_space_group_IT_number 191
_symmetry_space_group_name_Hall '-P 6 2'
_symmetry_space_group_name_H-M 'P 6/m m m'
_cell_angle_alpha 90
_cell_angle_beta 90
_cell_angle_gamma 120
_cell_formula_units_Z 1
_cell_length_a 18.411
_cell_length_b 18.411
_cell_length_c 7.558
_cell_volume 2218.668
_database_code_amcsd 0006408
_exptl_crystal_density_diffrn 2.328
_cod_original_formula_sum 'K5 Cs3.66 Al8.664 Si27.336 O85.5 H58.08'
_cod_database_code 9005063

loop_
_space_group_symop_operation_xyz
x,y,z
-x,-x+y,z
x,x-y,-z
-x+y,-x,-z
x-y,x,z
-y,-x,z
y,x,-z
y,-x+y,-z
-y,x-y,z
x-y,-y,z
-x+y,y,-z
x,y,-z
-x,-y,z
x,x-y,z
-x,-x+y,-z
x-y,x,-z
-x+y,-x,z
y,x,z
-y,-x,-z
-y,x-y,-z
y,-x+y,z
-x+y,y,z
x-y,-y,-z
-x,-y,-z

loop_
_atom_site_label
_atom_site_fract_x
_atom_site_fract_y
_atom_site_fract_z
_atom_site_occupancy
_atom_site_U_iso_or_equiv
_atom_site_type_symbol
_atom_site_attached_hydrogens
K1 0.66667 0.33333 0.50000 1.00000 0.02786 K 0
K2 0.50000 0.00000 0.50000 1.00000 0.02786 K 0
Cs 0.27790 0.00000 0.00000 0.61000 0.08359 Cs 0
AlT1 0.09380 0.35080 0.50000 0.72200 0.07599 Al 0
SiT1 0.09380 0.35080 0.50000 0.27800 0.07599 Si 0
SiT2 0.16500 0.49950 0.20600 1.00000 0.05446 Si 0
O1 0.00000 0.27380 0.50000 1.00000 0.10892 O 0
O2 0.16170 0.32340 0.50000 1.00000 0.01773 O 0
O3 0.26600 0.53200 0.26480 1.00000 0.03420 O 0
O4 0.10780 0.42510 0.31400 1.00000 0.04939 O 0
O5 0.43000 0.86000 0.27560 1.00000 0.04179 O 0
O6 0.14720 0.47990 0.00000 1.00000 0.00887 O 0
Wat1 0.10700 0.00000 0.00000 0.21000 0.25330 O 2
Wat2 0.23900 0.47800 0.18800 0.14000 0.05066 O 2
Wat3 0.76500 0.15300 0.31300 0.44000 0.20264 O 2

loop_
_cod_changelog_entry_id
_cod_changelog_entry_author
_cod_changelog_entry_date
_cod_changelog_entry_text
1
;cod-tools version 3.8.0
Id: cif_guess_AMCSD_atom_types 9581 2023-05-17 12:35:41Z saulius
;
2023-05-18T11:38:34+03:00
;Derived atom types and hydrogen counts
from atom names that follow the AMCSD naming convention
(Wat == water, O-H == hydroxyl).
;

loop_
_cod_related_entry_id
_cod_related_entry_database
_cod_related_entry_code
1 AMCSD 0006408
